data_4020054
loop_
_publ_author_name
'Tsutomu Kimura'
'Toshiaki Murai'

_journal_name_full 'Journal of Organic Chemistry'
_journal_page_first 952
_journal_page_last 959
_journal_paper_doi 10.1021/jo0484979
_journal_volume 70
_journal_year 2005
_chemical_formula_moiety 'C16 H19 P Se2'
_chemical_formula_sum 'C16 H19 P Se2'
_chemical_formula_weight 400.22
_space_group_IT_number 14
_symmetry_cell_setting monoclinic
_symmetry_space_group_name_Hall '-P 2yn'
_symmetry_space_group_name_H-M 'P 1 21/n 1'
_cell_angle_alpha 90
_cell_angle_beta 99.495(8)
_cell_angle_gamma 90
_cell_formula_units_Z 4
_cell_length_a 7.510(1)
_cell_length_b 13.032(2)
_cell_length_c 17.576(2)
_cell_measurement_reflns_used 3151
_cell_measurement_temperature 296.2
_cell_measurement_theta_max 27.5
_cell_measurement_theta_min 3.1
_cell_volume 1696.5(4)
_diffrn_detector_area_resol_mean 14.62
_diffrn_measured_fraction_theta_full 0.9956
_diffrn_measured_fraction_theta_max 0.9956
_diffrn_measurement_device_type 'Rigaku/MSC Mercury CCD'
_diffrn_measurement_method \w
_diffrn_radiation_type 'Mo K\a'
_diffrn_radiation_wavelength 0.7107
_diffrn_reflns_av_R_equivalents 0.060
_diffrn_reflns_limit_h_max 7
_diffrn_reflns_limit_h_min -9
_diffrn_reflns_limit_k_max 14
_diffrn_reflns_limit_k_min -16
_diffrn_reflns_limit_l_max 18
_diffrn_reflns_limit_l_min -22
_diffrn_reflns_number 14228
_diffrn_reflns_theta_full 27.51
_diffrn_reflns_theta_max 27.51
_exptl_absorpt_coefficient_mu 4.440
_exptl_absorpt_correction_T_max 0.615
_exptl_absorpt_correction_T_min 0.370
_exptl_absorpt_correction_type integration
_exptl_absorpt_process_details Coppens_numerical
_exptl_crystal_colour Colorless
_exptl_crystal_density_diffrn 1.567
_exptl_crystal_density_meas ?
_exptl_crystal_density_method 'not measured'
_exptl_crystal_description Block
_exptl_crystal_size_max 0.260
_exptl_crystal_size_mid 0.230
_exptl_crystal_size_min 0.090
_exptl_crystal_size_rad ?
_refine_diff_density_max 1.60
_refine_diff_density_min -1.27
_refine_ls_abs_structure_details ?
_refine_ls_abs_structure_Flack ?
_refine_ls_extinction_coef ?
_refine_ls_extinction_method none
_refine_ls_goodness_of_fit_ref 0.810
_refine_ls_hydrogen_treatment noref
_refine_ls_number_parameters 172
_refine_ls_number_reflns 3888
_refine_ls_R_factor_gt 0.0398
_refine_ls_shift/su_max 0.0006
_refine_ls_structure_factor_coef Fsqd
_refine_ls_weighting_details 'w = 1/[\s^2^(Fo^2^) + (0.00000(Max(Fo^2^,0) + 2Fc^2^)/3)^2^]'
_refine_ls_weighting_scheme calc
_refine_ls_wR_factor_ref 0.0682
_reflns_number_gt 2112
_reflns_number_total 3888
_reflns_threshold_expression F^2^>2.0\s(F^2^)
_cod_original_sg_symbol_H-M 'P 21/n'
_cod_database_code 4020054

loop_
_symmetry_equiv_pos_as_xyz
x,y,z
1/2-x,1/2+y,1/2-z
-x,-y,-z
1/2+x,1/2-y,1/2+z

loop_
_atom_site_label
_atom_site_type_symbol
_atom_site_fract_x
_atom_site_fract_y
_atom_site_fract_z
_atom_site_U_iso_or_equiv
_atom_site_adp_type
_atom_site_occupancy
_atom_site_calc_flag
_atom_site_refinement_flags
_atom_site_disorder_assembly
_atom_site_disorder_group
Se(1) Se 0.35075(7) 0.46214(3) 0.83213(3) 0.0584(2) Uani 1.00 d . . .
Se(2) Se 0.17618(6) 0.66927(3) 0.69878(2) 0.0431(1) Uani 1.00 d . . .
P(1) P 0.2419(2) 0.61078(8) 0.82121(6) 0.0375(3) Uani 1.00 d . . .
C(1) C 0.0171(6) 0.6247(3) 0.8519(2) 0.050(2) Uani 1.00 d . . .
C(2) C -0.0559(7) 0.7338(4) 0.8388(3) 0.076(2) Uani 1.00 d . . .
C(3) C 0.0408(8) 0.5982(5) 0.9375(3) 0.105(2) Uani 1.00 d . . .
C(4) C -0.1150(7) 0.5496(4) 0.8060(3) 0.092(2) Uani 1.00 d . . .
C(5) C 0.3875(5) 0.7050(3) 0.8765(2) 0.036(1) Uani 1.00 d . . .
C(6) C 0.4958(6) 0.6742(3) 0.9451(2) 0.044(1) Uani 1.00 d . . .
C(7) C 0.5994(6) 0.7442(4) 0.9909(2) 0.055(2) Uani 1.00 d . . .
C(8) C 0.6001(6) 0.8448(3) 0.9694(2) 0.051(2) Uani 1.00 d . . .
C(9) C 0.4976(6) 0.8764(3) 0.9016(2) 0.051(1) Uani 1.00 d . . .
C(10) C 0.3918(6) 0.8075(3) 0.8550(2) 0.044(1) Uani 1.00 d . . .
C(11) C 0.4023(5) 0.6479(3) 0.6635(2) 0.041(1) Uani 1.00 d . . .
C(12) C 0.5090(7) 0.7319(4) 0.6556(2) 0.057(2) Uani 1.00 d . . .
C(13) C 0.6575(7) 0.7204(4) 0.6183(3) 0.075(2) Uani 1.00 d . . .
C(14) C 0.6961(7) 0.6262(6) 0.5909(3) 0.083(2) Uani 1.00 d . . .
C(15) C 0.5906(8) 0.5430(4) 0.6012(3) 0.077(2) Uani 1.00 d . . .
C(16) C 0.4444(7) 0.5526(4) 0.6374(3) 0.060(2) Uani 1.00 d . . .
H(1) H 0.0375 0.7798 0.8574 0.0911 Uiso 1.00 calc . . .
H(2) H -0.0968 0.7436 0.7858 0.0911 Uiso 1.00 calc . . .
H(3) H -0.1535 0.7417 0.8667 0.0911 Uiso 1.00 calc . . .
H(4) H 0.1568 0.6218 0.9619 0.1288 Uiso 1.00 calc . . .
H(5) H -0.0498 0.6308 0.9601 0.1288 Uiso 1.00 calc . . .
H(6) H 0.0344 0.5260 0.9439 0.1288 Uiso 1.00 calc . . .
H(7) H -0.1003 0.5512 0.7508 0.1067 Uiso 1.00 calc . . .
H(8) H -0.2347 0.5625 0.8085 0.1067 Uiso 1.00 calc . . .
H(9) H -0.0855 0.4790 0.8218 0.1067 Uiso 1.00 calc . . .
H(10) H 0.4982 0.6046 0.9602 0.0547 Uiso 1.00 calc . . .
H(11) H 0.6719 0.7230 1.0377 0.0649 Uiso 1.00 calc . . .
H(12) H 0.6718 0.8937 1.0012 0.0628 Uiso 1.00 calc . . .
H(13) H 0.4987 0.9470 0.8870 0.0624 Uiso 1.00 calc . . .
H(14) H 0.3216 0.8306 0.8084 0.0547 Uiso 1.00 calc . . .
H(15) H 0.4796 0.7975 0.6746 0.0701 Uiso 1.00 calc . . .
H(16) H 0.7326 0.7768 0.6124 0.0916 Uiso 1.00 calc . . .
H(17) H 0.7945 0.6171 0.5638 0.1035 Uiso 1.00 calc . . .
H(18) H 0.6199 0.4760 0.5839 0.0932 Uiso 1.00 calc . . .
H(19) H 0.3704 0.4948 0.6441 0.0731 Uiso 1.00 calc . . .

loop_
_atom_type_symbol
_atom_type_description
_atom_type_scat_dispersion_real
_atom_type_scat_dispersion_imag
_atom_type_scat_source
C C 0.003 0.002
;International Tables for Crystallography
(1992, Vol. C, Tables 4.2.6.8 and 6.1.1.1)
;
H H 0.000 0.000
;International Tables for Crystallography
(1992, Vol. C, Table 6.1.1.2)
;
P P 0.102 0.094
;International Tables for Crystallography
(1992, Vol. C, Tables 4.2.6.8 and 6.1.1.1)
;
Se Se -0.093 2.226
;International Tables for Crystallography
(1992, Vol. C, Tables 4.2.6.8 and 6.1.1.1)
;
